data_2018190
loop_
_publ_author_name
'Jacobsen, \/Oyvind'
'Gebreslasie, Hadgu Girmay'
'Klaveness, Jo'
'Rongved, P\%al'
'G\"orbitz, Carl Henrik'

_publ_section_title
;
 <i>N</i>-(<i>tert</i>-Butoxycarbonyl)-<small>L</small>-valyl-<small>L</small>-valine
 methyl ester: a twisted parallel \b-sheet in the crystal structure of
 a protected dipeptide
;
_journal_coeditor_code JZ3205
_journal_issue 8
_journal_name_full 'Acta Crystallographica Section C'
_journal_page_first o278
_journal_page_last o282
_journal_paper_doi 10.1107/S0108270111022293
_journal_volume 67
_journal_year 2011
_chemical_formula_iupac 'C16 H30 N2 O5'
_chemical_formula_sum 'C16 H30 N2 O5'
_chemical_formula_weight 330.42
_chemical_name_common Boc-L-Val-L-Val-OMe
_chemical_name_systematic
;
<i>N</i>-(<i>tert</i>-Butoxycarbonyl)-L-valyl-L-valine methyl ester
;
_space_group_IT_number 19
_symmetry_cell_setting orthorhombic
_symmetry_space_group_name_Hall 'P 2ac 2ab'
_symmetry_space_group_name_H-M 'P 21 21 21'
_atom_sites_solution_hydrogens geom
_atom_sites_solution_primary direct
_atom_sites_solution_secondary difmap
_audit_creation_method SHELXL-97
_cell_angle_alpha 90.00
_cell_angle_beta 90.00
_cell_angle_gamma 90.00
_cell_formula_units_Z 12
_cell_length_a 11.6937(12)
_cell_length_b 18.6458(19)
_cell_length_c 27.047(3)
_cell_measurement_reflns_used 7630
_cell_measurement_temperature 150(2)
_cell_measurement_theta_max 25.04
_cell_measurement_theta_min 1.86
_cell_volume 5897.3(11)
_computing_cell_refinement 'SAINT-Plus (Bruker, 2007)'
_computing_data_collection 'APEX2 (Bruker, 2007)'
_computing_data_reduction 'SAINT-Plus (Bruker, 2007)'
_computing_molecular_graphics 'SHELXTL (Sheldrick, 2008)'
_computing_publication_material 'SHELXTL (Sheldrick, 2008)'
_computing_structure_refinement 'SHELXTL (Sheldrick, 2008)'
_computing_structure_solution 'SHELXTL (Sheldrick, 2008)'
_diffrn_ambient_temperature 150(2)
_diffrn_detector_area_resol_mean 8.3
_diffrn_measured_fraction_theta_full 0.998
_diffrn_measured_fraction_theta_max 0.998
_diffrn_measurement_device_type 'Bruker APEXII CCD'
_diffrn_measurement_method 'Sets of exposures each taken over 0.5\% \w rotation'
_diffrn_radiation_monochromator graphite
_diffrn_radiation_source 'fine-focus sealed tube'
_diffrn_radiation_type MoK\a
_diffrn_radiation_wavelength 0.71073
_diffrn_reflns_av_R_equivalents 0.0439
_diffrn_reflns_av_sigmaI/netI 0.0272
_diffrn_reflns_limit_h_max 13
_diffrn_reflns_limit_h_min -13
_diffrn_reflns_limit_k_max 22
_diffrn_reflns_limit_k_min -22
_diffrn_reflns_limit_l_max 32
_diffrn_reflns_limit_l_min -32
_diffrn_reflns_number 38750
_diffrn_reflns_theta_full 25.04
_diffrn_reflns_theta_max 25.04
_diffrn_reflns_theta_min 1.86
_diffrn_standards_decay_% 0
_diffrn_standards_number 0
_exptl_absorpt_coefficient_mu 0.082
_exptl_absorpt_correction_T_max 0.9800
_exptl_absorpt_correction_T_min 0.9000
_exptl_absorpt_correction_type multi-scan
_exptl_absorpt_process_details '(SADABS; Bruker, 2007)'
_exptl_crystal_colour colourless
_exptl_crystal_density_diffrn 1.116
_exptl_crystal_density_method 'not measured'
_exptl_crystal_description needle
_exptl_crystal_F_000 2160
_exptl_crystal_size_max 0.72
_exptl_crystal_size_mid 0.15
_exptl_crystal_size_min 0.11
_refine_diff_density_max 0.191
_refine_diff_density_min -0.178
_refine_ls_extinction_method none
_refine_ls_goodness_of_fit_ref 1.028
_refine_ls_hydrogen_treatment mixed
_refine_ls_matrix_type full
_refine_ls_number_parameters 651
_refine_ls_number_reflns 5757
_refine_ls_number_restraints 12
_refine_ls_restrained_S_all 1.028
_refine_ls_R_factor_all 0.0477
_refine_ls_R_factor_gt 0.0364
_refine_ls_shift/su_max 0.000
_refine_ls_shift/su_mean 0.000
_refine_ls_structure_factor_coef Fsqd
_refine_ls_weighting_details 'calc w=1/[\s^2^(Fo^2^)+(0.0439P)^2^+1.1632P] where P=(Fo^2^+2Fc^2^)/3'
_refine_ls_weighting_scheme calc
_refine_ls_wR_factor_gt 0.0831
_refine_ls_wR_factor_ref 0.0889
_reflns_number_gt 4918
_reflns_number_total 5757
_reflns_threshold_expression I>2\s(I)
_cod_data_source_file jz3205.cif
_cod_data_source_block I
_cod_original_cell_volume 5897.3(10)
_cod_database_code 2018190
_cod_database_fobs_code 2018190

loop_
_symmetry_equiv_pos_as_xyz
'x, y, z'
'-x+1/2, -y, z+1/2'
'-x, y+1/2, -z+1/2'
'x+1/2, -y+1/2, -z'

loop_
_atom_site_type_symbol
_atom_site_label
_atom_site_fract_x
_atom_site_fract_y
_atom_site_fract_z
_atom_site_U_iso_or_equiv
_atom_site_adp_type
_atom_site_calc_flag
_atom_site_refinement_flags
_atom_site_occupancy
_atom_site_symmetry_multiplicity
_atom_site_disorder_assembly
_atom_site_disorder_group
O O1A 0.49640(19) -0.09751(11) 0.69331(7) 0.0478(5) Uani d . 1 1 . .
O O2A 0.57930(19) -0.06719(11) 0.62027(7) 0.0454(5) Uani d . 1 1 . .
O O3A 0.85040(17) 0.00666(11) 0.70577(6) 0.0422(5) Uani d . 1 1 . .
O O4A 1.13948(19) 0.00410(13) 0.66892(8) 0.0569(6) Uani d . 1 1 . .
O O5A 1.0444(2) 0.10669(12) 0.65924(8) 0.0563(6) Uani d . 1 1 . .
N N1A 0.6074(2) -0.00280(13) 0.68985(8) 0.0346(5) Uani d D 1 1 . .
H H1A 0.592(2) 0.0003(16) 0.7206(7) 0.041 Uiso d D 1 1 . .
N N2A 0.85771(19) 0.02561(12) 0.62425(7) 0.0292(5) Uani d D 1 1 . .
H H2A 0.823(2) 0.0421(14) 0.5983(8) 0.035 Uiso d D 1 1 . .
C C1A 0.4395(3) -0.16196(17) 0.67449(12) 0.0543(9) Uani d . 1 1 . .
C C2A 0.3782(4) -0.1883(2) 0.72026(14) 0.0926(16) Uani d . 1 1 . .
H H21A 0.4345 -0.2038 0.7449 0.139 Uiso calc R 1 1 . .
H H22A 0.3286 -0.2288 0.7115 0.139 Uiso calc R 1 1 . .
H H23A 0.3317 -0.1494 0.7340 0.139 Uiso calc R 1 1 . .
C C3A 0.3541(3) -0.14190(19) 0.63514(13) 0.0665(10) Uani d . 1 1 . .
H H31A 0.3946 -0.1239 0.6060 0.100 Uiso calc R 1 1 . .
H H32A 0.3030 -0.1045 0.6478 0.100 Uiso calc R 1 1 . .
H H33A 0.3091 -0.1842 0.6260 0.100 Uiso calc R 1 1 . .
C C4A 0.5260(4) -0.2142(2) 0.6559(2) 0.0980(16) Uani d . 1 1 . .
H H41A 0.5603 -0.1959 0.6254 0.147 Uiso calc R 1 1 . .
H H42A 0.4887 -0.2603 0.6493 0.147 Uiso calc R 1 1 . .
H H43A 0.5857 -0.2208 0.6809 0.147 Uiso calc R 1 1 . .
C C5A 0.5634(2) -0.05687(14) 0.66395(9) 0.0333(6) Uani d . 1 1 . .
C C6A 0.6793(2) 0.05132(14) 0.66681(9) 0.0301(6) Uani d . 1 1 . .
H H61A 0.6549 0.0569 0.6316 0.036 Uiso calc R 1 1 . .
C C7A 0.6639(2) 0.12366(14) 0.69306(9) 0.0324(6) Uani d . 1 1 . .
H H71A 0.6783 0.1166 0.7292 0.039 Uiso calc R 1 1 . .
C C8A 0.5421(3) 0.15018(17) 0.68637(12) 0.0503(8) Uani d . 1 1 . .
H H81A 0.4887 0.1146 0.6998 0.075 Uiso calc R 1 1 . .
H H82A 0.5266 0.1573 0.6511 0.075 Uiso calc R 1 1 . .
H H83A 0.5324 0.1958 0.7039 0.075 Uiso calc R 1 1 . .
C C9A 0.7494(3) 0.17798(15) 0.67359(10) 0.0436(7) Uani d . 1 1 . .
H H91A 0.8272 0.1605 0.6795 0.065 Uiso calc R 1 1 . .
H H92A 0.7385 0.2238 0.6907 0.065 Uiso calc R 1 1 . .
H H93A 0.7376 0.1847 0.6380 0.065 Uiso calc R 1 1 . .
C C10A 0.8031(2) 0.02623(14) 0.66746(9) 0.0301(6) Uani d . 1 1 . .
C C11A 0.9737(2) -0.00139(15) 0.62067(9) 0.0307(6) Uani d . 1 1 . .
H H10A 0.9748 -0.0512 0.6344 0.037 Uiso calc R 1 1 . .
C C12A 1.0111(2) -0.00523(16) 0.56612(9) 0.0361(6) Uani d . 1 1 . .
H H11A 0.9509 -0.0329 0.5480 0.043 Uiso calc R 1 1 . .
C C13A 1.1228(3) -0.0468(2) 0.56067(11) 0.0536(9) Uani d . 1 1 . .
H H12A 1.1156 -0.0934 0.5771 0.080 Uiso calc R 1 1 . .
H H13A 1.1852 -0.0195 0.5759 0.080 Uiso calc R 1 1 . .
H H14A 1.1394 -0.0540 0.5255 0.080 Uiso calc R 1 1 . .
C C14A 1.0188(3) 0.06776(18) 0.54190(11) 0.0506(8) Uani d . 1 1 . .
H H15A 1.0412 0.0621 0.5072 0.076 Uiso calc R 1 1 . .
H H16A 1.0759 0.0969 0.5592 0.076 Uiso calc R 1 1 . .
H H17A 0.9442 0.0916 0.5436 0.076 Uiso calc R 1 1 . .
C C15A 1.0537(3) 0.04445(17) 0.65185(10) 0.0384(7) Uani d . 1 1 . .
C C16A 1.2229(3) 0.0428(2) 0.69794(16) 0.0899(15) Uani d . 1 1 . .
H H18A 1.2835 0.0098 0.7085 0.135 Uiso calc R 1 1 . .
H H19A 1.1857 0.0634 0.7271 0.135 Uiso calc R 1 1 . .
H H20A 1.2561 0.0813 0.6779 0.135 Uiso calc R 1 1 . .
O O1B 0.78703(19) -0.14973(9) 0.53897(7) 0.0447(5) Uani d . 1 1 . .
O O2B 0.77226(19) -0.10896(11) 0.46052(7) 0.0477(5) Uani d . 1 1 . .
O O3B 0.72306(16) 0.09860(9) 0.55096(6) 0.0303(4) Uani d . 1 1 . .
O O4B 0.76874(16) 0.27789(9) 0.53842(6) 0.0353(4) Uani d . 1 1 . .
O O5B 0.60212(16) 0.24088(10) 0.50630(7) 0.0364(4) Uani d . 1 1 . .
N N1B 0.69924(19) -0.04758(11) 0.52536(7) 0.0291(5) Uani d D 1 1 . .
H H1B 0.681(2) -0.0468(14) 0.5560(7) 0.035 Uiso d D 1 1 . .
N N2B 0.72894(19) 0.12118(11) 0.46954(7) 0.0268(5) Uani d D 1 1 . .
H H2B 0.715(2) 0.1070(14) 0.4401(7) 0.032 Uiso d D 1 1 . .
C C1B 0.8402(3) -0.21825(14) 0.52547(12) 0.0461(8) Uani d . 1 1 . .
C C2B 0.9501(3) -0.2066(2) 0.4978(2) 0.1004(17) Uani d . 1 1 . .
H H21B 1.0022 -0.1777 0.5180 0.151 Uiso calc R 1 1 . .
H H22B 0.9342 -0.1814 0.4668 0.151 Uiso calc R 1 1 . .
H H23B 0.9856 -0.2530 0.4906 0.151 Uiso calc R 1 1 . .
C C3B 0.7592(3) -0.26276(17) 0.49661(16) 0.0694(11) Uani d . 1 1 . .
H H31B 0.6894 -0.2705 0.5159 0.104 Uiso calc R 1 1 . .
H H32B 0.7946 -0.3091 0.4891 0.104 Uiso calc R 1 1 . .
H H33B 0.7400 -0.2381 0.4657 0.104 Uiso calc R 1 1 . .
C C4B 0.8639(6) -0.2512(2) 0.57531(16) 0.115(2) Uani d . 1 1 . .
H H41B 0.7915 -0.2588 0.5928 0.173 Uiso calc R 1 1 . .
H H42B 0.9125 -0.2188 0.5946 0.173 Uiso calc R 1 1 . .
H H43B 0.9029 -0.2972 0.5709 0.173 Uiso calc R 1 1 . .
C C5B 0.7541(2) -0.10249(13) 0.50405(9) 0.0300(6) Uani d . 1 1 . .
C C6B 0.6445(2) 0.00836(12) 0.49649(8) 0.0255(5) Uani d . 1 1 . .
H H61B 0.6556 -0.0026 0.4606 0.031 Uiso calc R 1 1 . .
C C7B 0.5155(2) 0.01176(13) 0.50711(9) 0.0303(6) Uani d . 1 1 . .
H H71B 0.5048 0.0237 0.5429 0.036 Uiso calc R 1 1 . .
C C8B 0.4583(3) 0.06980(15) 0.47659(11) 0.0404(7) Uani d . 1 1 . .
H H81B 0.4948 0.1160 0.4834 0.061 Uiso calc R 1 1 . .
H H82B 0.3770 0.0725 0.4853 0.061 Uiso calc R 1 1 . .
H H83B 0.4660 0.0584 0.4414 0.061 Uiso calc R 1 1 . .
C C9B 0.4605(3) -0.06083(15) 0.49744(11) 0.0425(7) Uani d . 1 1 . .
H H91B 0.3784 -0.0580 0.5044 0.064 Uiso calc R 1 1 . .
H H92B 0.4956 -0.0970 0.5189 0.064 Uiso calc R 1 1 . .
H H93B 0.4722 -0.0743 0.4628 0.064 Uiso calc R 1 1 . .
C C10B 0.7025(2) 0.07975(12) 0.50800(8) 0.0242(5) Uani d . 1 1 . .
C C11B 0.7801(2) 0.19143(12) 0.47591(8) 0.0261(5) Uani d . 1 1 . .
H H10B 0.8562 0.1857 0.4924 0.031 Uiso calc R 1 1 . .
C C12B 0.7981(2) 0.22597(14) 0.42481(9) 0.0324(6) Uani d . 1 1 . .
H H11B 0.7244 0.2231 0.4062 0.039 Uiso calc R 1 1 . .
C C13B 0.8885(3) 0.18444(17) 0.39601(10) 0.0438(7) Uani d . 1 1 . .
H H12B 0.8656 0.1340 0.3935 0.066 Uiso calc R 1 1 . .
H H13B 0.9620 0.1878 0.4133 0.066 Uiso calc R 1 1 . .
H H14B 0.8960 0.2049 0.3628 0.066 Uiso calc R 1 1 . .
C C14B 0.8324(3) 0.30448(15) 0.42859(11) 0.0471(8) Uani d . 1 1 . .
H H15B 0.7726 0.3312 0.4460 0.071 Uiso calc R 1 1 . .
H H16B 0.8424 0.3243 0.3953 0.071 Uiso calc R 1 1 . .
H H17B 0.9045 0.3084 0.4469 0.071 Uiso calc R 1 1 . .
C C15B 0.7045(2) 0.23771(13) 0.50815(9) 0.0294(6) Uani d . 1 1 . .
C C16B 0.7076(3) 0.32764(15) 0.56933(10) 0.0423(7) Uani d . 1 1 . .
H H18B 0.7621 0.3546 0.5897 0.063 Uiso calc R 1 1 . .
H H19B 0.6549 0.3012 0.5908 0.063 Uiso calc R 1 1 . .
H H20B 0.6642 0.3610 0.5486 0.063 Uiso calc R 1 1 . .
O O1C 1.00074(15) -0.05171(11) 0.37052(6) 0.0386(5) Uani d . 1 1 . .
O O2C 0.92916(16) -0.02679(11) 0.29466(6) 0.0416(5) Uani d . 1 1 . .
O O3C 0.68130(17) 0.05731(10) 0.37772(6) 0.0377(5) Uani d . 1 1 . .
O O4C 0.55551(17) 0.21872(10) 0.35588(7) 0.0377(5) Uani d . 1 1 A .
O O5C 0.45338(18) 0.12008(11) 0.33855(8) 0.0470(5) Uani d . 1 1 A .
N N1C 0.81564(19) -0.06512(13) 0.35680(8) 0.0317(5) Uani d D 1 1 A .
H H1C 0.815(2) -0.0730(14) 0.3883(7) 0.038 Uiso d D 1 1 . .
N N2C 0.6565(2) 0.06497(12) 0.29594(7) 0.0315(5) Uani d D 1 1 . .
H H2C 0.657(3) 0.0430(14) 0.2681(7) 0.038 Uiso d D 1 1 . .
C C1C 1.1198(2) -0.03693(17) 0.35642(10) 0.0374(7) Uani d . 1 1 . .
C C2C 1.1324(3) 0.03910(18) 0.33766(13) 0.0583(9) Uani d . 1 1 . .
H H21C 1.1073 0.0727 0.3633 0.087 Uiso calc R 1 1 . .
H H22C 1.0854 0.0455 0.3080 0.087 Uiso calc R 1 1 . .
H H23C 1.2128 0.0483 0.3296 0.087 Uiso calc R 1 1 . .
C C3C 1.1592(3) -0.09207(18) 0.31974(12) 0.0512(8) Uani d . 1 1 . .
H H31C 1.1479 -0.1401 0.3335 0.077 Uiso calc R 1 1 . .
H H32C 1.2406 -0.0848 0.3126 0.077 Uiso calc R 1 1 . .
H H33C 1.1150 -0.0873 0.2891 0.077 Uiso calc R 1 1 . .
C C4C 1.1820(3) -0.0453(2) 0.40566(11) 0.0598(10) Uani d . 1 1 . .
H H41C 1.1742 -0.0949 0.4173 0.090 Uiso calc R 1 1 . .
H H42C 1.1486 -0.0126 0.4301 0.090 Uiso calc R 1 1 . .
H H43C 1.2632 -0.0339 0.4012 0.090 Uiso calc R 1 1 . .
C C5C 0.9166(2) -0.04594(15) 0.33699(9) 0.0307(6) Uani d . 1 1 . .
C C6C 0.7096(2) -0.05041(13) 0.33120(9) 0.0288(6) Uani d . 1 1 . .
H H61C 0.7199 -0.0615 0.2953 0.035 Uiso calc R 1 1 A .
C C7C 0.6139(2) -0.09752(15) 0.35164(10) 0.0352(6) Uani d . 1 1 A .
H H71C 0.6069 -0.0878 0.3879 0.042 Uiso calc R 1 1 . .
C C8C 0.6426(3) -0.17666(15) 0.34486(13) 0.0532(8) Uani d . 1 1 . .
H H81C 0.5817 -0.2060 0.3593 0.080 Uiso calc R 1 1 A .
H H82C 0.7152 -0.1874 0.3614 0.080 Uiso calc R 1 1 . .
H H83C 0.6493 -0.1874 0.3095 0.080 Uiso calc R 1 1 . .
C C9C 0.5006(3) -0.07905(17) 0.32738(13) 0.0500(8) Uani d . 1 1 . .
H H91C 0.4408 -0.1109 0.3401 0.075 Uiso calc R 1 1 A .
H H92C 0.5072 -0.0851 0.2915 0.075 Uiso calc R 1 1 . .
H H93C 0.4807 -0.0292 0.3349 0.075 Uiso calc R 1 1 . .
C C10C 0.6813(2) 0.02898(14) 0.33670(9) 0.0279(6) Uani d . 1 1 A .
C C11C 0.6353(3) 0.14138(14) 0.29801(9) 0.0351(6) Uani d PD 0.843(7) 1 A 1
H H10C 0.7051 0.1648 0.3119 0.042 Uiso calc PR 0.843(7) 1 A 1
C C12C 0.6148(6) 0.1728(4) 0.24571(18) 0.0514(12) Uani d PD 0.843(7) 1 A 1
H H11C 0.6724 0.1499 0.2234 0.062 Uiso calc PR 0.843(7) 1 A 1
C C13C 0.6382(6) 0.2518(2) 0.24456(17) 0.0801(19) Uani d PD 0.843(7) 1 A 1
H H12C 0.6347 0.2690 0.2104 0.120 Uiso calc PR 0.843(7) 1 A 1
H H13C 0.7145 0.2612 0.2581 0.120 Uiso calc PR 0.843(7) 1 A 1
H H14C 0.5808 0.2770 0.2645 0.120 Uiso calc PR 0.843(7) 1 A 1
C C14C 0.4977(4) 0.1525(2) 0.22559(13) 0.0637(15) Uani d PD 0.843(7) 1 A 1
H H15C 0.4919 0.1002 0.2233 0.096 Uiso calc PR 0.843(7) 1 A 1
H H16C 0.4877 0.1735 0.1927 0.096 Uiso calc PR 0.843(7) 1 A 1
H H17C 0.4382 0.1707 0.2478 0.096 Uiso calc PR 0.843(7) 1 A 1
C C11D 0.6353(3) 0.14138(14) 0.29801(9) 0.0351(6) Uani d PD 0.157(7) 1 A 2
H H10D 0.7055 0.1669 0.3096 0.042 Uiso calc PR 0.157(7) 1 A 2
C C12D 0.605(3) 0.166(2) 0.2450(8) 0.0514(12) Uani d PD 0.157(7) 1 A 2
H H11D 0.5547 0.1296 0.2286 0.062 Uiso calc PR 0.157(7) 1 A 2
C C13D 0.545(3) 0.2383(15) 0.2466(11) 0.091(8) Uiso d PD 0.157(7) 1 A 2
H H12D 0.5403 0.2583 0.2132 0.136 Uiso calc PR 0.157(7) 1 A 2
H H13D 0.5873 0.2711 0.2680 0.136 Uiso calc PR 0.157(7) 1 A 2
H H14D 0.4670 0.2320 0.2597 0.136 Uiso calc PR 0.157(7) 1 A 2
C C14D 0.714(2) 0.1737(16) 0.2170(9) 0.091(8) Uiso d PD 0.157(7) 1 A 2
H H15D 0.7554 0.1279 0.2173 0.136 Uiso calc PR 0.157(7) 1 A 2
H H16D 0.7616 0.2107 0.2327 0.136 Uiso calc PR 0.157(7) 1 A 2
H H17D 0.6978 0.1876 0.1828 0.136 Uiso calc PR 0.157(7) 1 A 2
C C15C 0.5361(3) 0.15686(14) 0.33294(9) 0.0335(6) Uani d . 1 1 . .
C C16C 0.4715(3) 0.24052(16) 0.39171(11) 0.0459(8) Uani d . 1 1 . .
H H18C 0.4955 0.2856 0.4072 0.069 Uiso calc R 1 1 A .
H H19C 0.4640 0.2033 0.4171 0.069 Uiso calc R 1 1 . .
H H20C 0.3976 0.2475 0.3753 0.069 Uiso calc R 1 1 . .

loop_
_atom_site_aniso_label
_atom_site_aniso_U_11
_atom_site_aniso_U_22
_atom_site_aniso_U_33
_atom_site_aniso_U_12
_atom_site_aniso_U_13
_atom_site_aniso_U_23
O1A 0.0619(14) 0.0496(12) 0.0319(10) -0.0241(11) 0.0005(10) 0.0069(9)
O2A 0.0624(14) 0.0459(11) 0.0280(10) -0.0115(11) 0.0071(10) -0.0051(9)
O3A 0.0489(12) 0.0589(13) 0.0188(9) 0.0096(11) -0.0026(9) 0.0105(9)
O4A 0.0482(13) 0.0712(15) 0.0514(13) 0.0159(12) -0.0251(11) -0.0163(12)
O5A 0.0577(15) 0.0483(14) 0.0629(14) -0.0026(12) -0.0213(12) -0.0098(11)
N1A 0.0448(14) 0.0412(13) 0.0177(10) -0.0118(12) 0.0061(10) 0.0001(10)
N2A 0.0302(12) 0.0407(12) 0.0167(10) -0.0001(10) -0.0019(9) 0.0055(9)
C1A 0.069(2) 0.0401(17) 0.0534(19) -0.0208(17) -0.0127(17) 0.0088(15)
C2A 0.126(4) 0.089(3) 0.063(2) -0.067(3) -0.015(2) 0.024(2)
C3A 0.077(3) 0.063(2) 0.059(2) -0.024(2) -0.015(2) 0.0046(17)
C4A 0.102(4) 0.043(2) 0.150(4) 0.001(2) -0.026(3) -0.007(3)
C5A 0.0410(16) 0.0341(14) 0.0249(14) -0.0009(13) 0.0026(12) 0.0033(12)
C6A 0.0373(15) 0.0357(15) 0.0174(11) -0.0019(12) 0.0026(11) 0.0031(11)
C7A 0.0375(16) 0.0361(14) 0.0237(13) 0.0001(12) -0.0018(12) 0.0013(11)
C8A 0.0438(19) 0.0482(18) 0.059(2) 0.0069(15) -0.0021(16) -0.0039(16)
C9A 0.055(2) 0.0376(16) 0.0385(16) -0.0027(15) 0.0051(14) 0.0033(13)
C10A 0.0386(16) 0.0317(14) 0.0201(13) -0.0028(12) -0.0001(12) 0.0043(10)
C11A 0.0306(15) 0.0391(15) 0.0223(12) 0.0024(12) -0.0023(11) 0.0041(11)
C12A 0.0293(15) 0.0511(17) 0.0280(14) -0.0016(13) -0.0008(11) -0.0069(12)
C13A 0.0420(19) 0.079(2) 0.0402(17) 0.0103(18) 0.0009(14) -0.0137(16)
C14A 0.0467(19) 0.069(2) 0.0359(16) -0.0063(17) 0.0084(14) 0.0126(15)
C15A 0.0366(17) 0.0485(19) 0.0301(15) 0.0008(14) -0.0065(12) -0.0037(13)
C16A 0.065(3) 0.114(4) 0.091(3) 0.017(3) -0.052(2) -0.035(3)
O1B 0.0644(14) 0.0313(10) 0.0384(11) 0.0196(10) -0.0086(10) 0.0038(8)
O2B 0.0648(15) 0.0457(12) 0.0326(11) 0.0205(11) 0.0169(10) 0.0067(9)
O3B 0.0437(11) 0.0315(9) 0.0158(8) -0.0008(9) -0.0034(8) -0.0001(7)
O4B 0.0338(11) 0.0351(10) 0.0369(10) -0.0048(9) 0.0019(8) -0.0133(8)
O5B 0.0307(12) 0.0406(11) 0.0379(11) 0.0000(9) -0.0012(9) -0.0020(8)
N1B 0.0404(13) 0.0266(11) 0.0204(10) 0.0058(10) -0.0006(10) 0.0009(9)
N2B 0.0359(12) 0.0289(11) 0.0155(10) -0.0038(10) -0.0020(9) -0.0019(9)
C1B 0.0456(19) 0.0273(14) 0.065(2) 0.0118(14) -0.0142(16) -0.0027(14)
C2B 0.040(2) 0.054(2) 0.207(5) 0.0153(19) 0.009(3) -0.012(3)
C3B 0.061(2) 0.0375(18) 0.109(3) 0.0073(17) -0.025(2) -0.0124(19)
C4B 0.200(6) 0.060(2) 0.086(3) 0.065(3) -0.050(4) 0.002(2)
C5B 0.0282(14) 0.0289(13) 0.0329(15) 0.0011(12) -0.0015(12) 0.0032(12)
C6B 0.0316(14) 0.0263(12) 0.0185(11) 0.0038(11) -0.0010(11) 0.0003(10)
C7B 0.0347(15) 0.0302(14) 0.0259(13) 0.0020(12) -0.0011(11) -0.0025(11)
C8B 0.0372(16) 0.0372(15) 0.0468(17) 0.0065(13) -0.0037(14) -0.0004(13)
C9B 0.0393(17) 0.0352(15) 0.0531(18) -0.0033(14) -0.0029(14) 0.0002(14)
C10B 0.0255(13) 0.0301(13) 0.0170(12) 0.0050(11) -0.0009(10) -0.0006(10)
C11B 0.0268(14) 0.0289(12) 0.0227(12) -0.0015(11) -0.0042(11) -0.0001(10)
C12B 0.0315(15) 0.0397(15) 0.0260(13) -0.0047(13) 0.0001(11) 0.0048(11)
C13B 0.0399(18) 0.0560(19) 0.0354(16) -0.0057(15) 0.0092(13) -0.0033(14)
C14B 0.054(2) 0.0401(17) 0.0476(17) -0.0068(15) 0.0058(15) 0.0103(14)
C15B 0.0354(17) 0.0266(13) 0.0262(13) -0.0037(12) -0.0022(12) 0.0035(10)
C16B 0.0470(18) 0.0359(15) 0.0439(16) 0.0031(14) 0.0057(14) -0.0142(13)
O1C 0.0261(10) 0.0674(13) 0.0224(9) 0.0006(10) -0.0015(8) 0.0049(9)
O2C 0.0383(12) 0.0673(13) 0.0190(9) -0.0094(10) -0.0025(8) 0.0047(9)
O3C 0.0543(13) 0.0391(10) 0.0198(9) -0.0008(10) -0.0045(8) -0.0075(8)
O4C 0.0421(12) 0.0361(10) 0.0349(10) 0.0076(9) -0.0008(9) -0.0089(8)
O5C 0.0386(12) 0.0453(12) 0.0570(13) -0.0026(10) 0.0021(10) -0.0084(10)
N1C 0.0268(12) 0.0482(13) 0.0201(10) 0.0034(11) 0.0025(9) 0.0042(10)
N2C 0.0418(13) 0.0349(12) 0.0179(10) 0.0048(11) -0.0021(10) -0.0045(9)
C1C 0.0250(15) 0.0574(18) 0.0299(14) -0.0018(13) -0.0036(11) -0.0052(13)
C2C 0.054(2) 0.057(2) 0.064(2) -0.0202(18) -0.0143(18) -0.0003(17)
C3C 0.0354(17) 0.068(2) 0.0505(19) -0.0003(16) 0.0093(15) -0.0118(16)
C4C 0.0362(18) 0.100(3) 0.0432(18) 0.0047(19) -0.0112(15) -0.0032(18)
C5C 0.0303(15) 0.0405(15) 0.0211(13) 0.0016(12) -0.0028(11) -0.0037(11)
C6C 0.0276(14) 0.0360(14) 0.0229(12) 0.0021(12) -0.0005(11) -0.0052(11)
C7C 0.0301(15) 0.0373(15) 0.0381(15) 0.0000(13) 0.0029(12) -0.0046(12)
C8C 0.049(2) 0.0360(16) 0.074(2) -0.0033(15) 0.0020(17) -0.0019(16)
C9C 0.0318(17) 0.0495(18) 0.069(2) -0.0042(14) -0.0043(15) -0.0050(16)
C10C 0.0256(14) 0.0378(14) 0.0203(12) -0.0024(11) -0.0007(11) -0.0028(11)
C11C 0.0458(18) 0.0347(15) 0.0247(13) 0.0016(13) -0.0009(12) -0.0015(11)
C12C 0.084(3) 0.040(2) 0.0304(15) 0.010(2) 0.0034(17) 0.0041(14)
C13C 0.134(5) 0.050(3) 0.056(3) 0.003(3) 0.014(3) 0.015(2)
C14C 0.096(4) 0.063(3) 0.032(2) 0.033(3) -0.026(2) -0.0031(18)
C11D 0.0458(18) 0.0347(15) 0.0247(13) 0.0016(13) -0.0009(12) -0.0015(11)
C12D 0.084(3) 0.040(2) 0.0304(15) 0.010(2) 0.0034(17) 0.0041(14)
C15C 0.0421(17) 0.0342(15) 0.0242(13) 0.0093(14) -0.0092(12) -0.0021(12)
C16C 0.056(2) 0.0432(17) 0.0384(16) 0.0183(16) 0.0050(15) -0.0041(13)

loop_
_atom_type_symbol
_atom_type_description
_atom_type_scat_dispersion_real
_atom_type_scat_dispersion_imag
_atom_type_scat_source
C C 0.0033 0.0016 'International Tables Vol C Tables 4.2.6.8 and 6.1.1.4'
H H 0.0000 0.0000 'International Tables Vol C Tables 4.2.6.8 and 6.1.1.4'
N N 0.0061 0.0033 'International Tables Vol C Tables 4.2.6.8 and 6.1.1.4'
O O 0.0106 0.0060 'International Tables Vol C Tables 4.2.6.8 and 6.1.1.4'

loop_
_geom_angle_atom_site_label_1
_geom_angle_atom_site_label_2
_geom_angle_atom_site_label_3
_geom_angle
C5A O1A C1A 121.3(2)
C15A O4A C16A 114.4(3)
C5A N1A C6A 121.6(2)
C5A N1A H1A 119(2)
C6A N1A H1A 119(2)
C10A N2A C11A 120.7(2)
C10A N2A H2A 119.1(19)
C11A N2A H2A 120.3(19)
O1A C1A C4A 110.2(3)
O1A C1A C3A 110.1(3)
C4A C1A C3A 112.0(3)
O1A C1A C2A 101.4(3)
C4A C1A C2A 112.6(3)
C3A C1A C2A 110.2(3)
C1A C2A H21A 109.5
C1A C2A H22A 109.5
H21A C2A H22A 109.5
C1A C2A H23A 109.5
H21A C2A H23A 109.5
H22A C2A H23A 109.5
C1A C3A H31A 109.5
C1A C3A H32A 109.5
H31A C3A H32A 109.5
C1A C3A H33A 109.5
H31A C3A H33A 109.5
H32A C3A H33A 109.5
C1A C4A H41A 109.5
C1A C4A H42A 109.5
H41A C4A H42A 109.5
C1A C4A H43A 109.5
H41A C4A H43A 109.5
H42A C4A H43A 109.5
O2A C5A N1A 125.1(2)
O2A C5A O1A 125.0(3)
N1A C5A O1A 109.9(2)
N1A C6A C10A 109.4(2)
N1A C6A C7A 110.1(2)
C10A C6A C7A 112.1(2)
N1A C6A H61A 108.4
C10A C6A H61A 108.4
C7A C6A H61A 108.4
C9A C7A C8A 111.0(2)
C9A C7A C6A 110.4(2)
C8A C7A C6A 109.9(2)
C9A C7A H71A 108.5
C8A C7A H71A 108.5
C6A C7A H71A 108.5
C7A C8A H81A 109.5
C7A C8A H82A 109.5
H81A C8A H82A 109.5
C7A C8A H83A 109.5
H81A C8A H83A 109.5
H82A C8A H83A 109.5
C7A C9A H91A 109.5
C7A C9A H92A 109.5
H91A C9A H92A 109.5
C7A C9A H93A 109.5
H91A C9A H93A 109.5
H92A C9A H93A 109.5
O3A C10A N2A 121.4(2)
O3A C10A C6A 121.9(2)
N2A C10A C6A 116.7(2)
N2A C11A C15A 110.1(2)
N2A C11A C12A 110.2(2)
C15A C11A C12A 112.5(2)
N2A C11A H10A 108.0
C15A C11A H10A 108.0
C12A C11A H10A 108.0
C14A C12A C13A 111.3(3)
C14A C12A C11A 112.9(2)
C13A C12A C11A 111.0(2)
C14A C12A H11A 107.1
C13A C12A H11A 107.1
C11A C12A H11A 107.1
C12A C13A H12A 109.5
C12A C13A H13A 109.5
H12A C13A H13A 109.5
C12A C13A H14A 109.5
H12A C13A H14A 109.5
H13A C13A H14A 109.5
C12A C14A H15A 109.5
C12A C14A H16A 109.5
H15A C14A H16A 109.5
C12A C14A H17A 109.5
H15A C14A H17A 109.5
H16A C14A H17A 109.5
O5A C15A O4A 124.3(3)
O5A C15A C11A 126.0(3)
O4A C15A C11A 109.7(3)
O4A C16A H18A 109.5
O4A C16A H19A 109.5
H18A C16A H19A 109.5
O4A C16A H20A 109.5
H18A C16A H20A 109.5
H19A C16A H20A 109.5
C5B O1B C1B 121.1(2)
C15B O4B C16B 115.9(2)
C5B N1B C6B 121.9(2)
C5B N1B H1B 123.2(19)
C6B N1B H1B 113.6(19)
C10B N2B C11B 121.8(2)
C10B N2B H2B 120.1(18)
C11B N2B H2B 118.1(18)
O1B C1B C3B 110.4(2)
O1B C1B C2B 111.1(3)
C3B C1B C2B 111.4(4)
O1B C1B C4B 102.1(3)
C3B C1B C4B 111.2(3)
C2B C1B C4B 110.3(4)
C1B C2B H21B 109.5
C1B C2B H22B 109.5
H21B C2B H22B 109.5
C1B C2B H23B 109.5
H21B C2B H23B 109.5
H22B C2B H23B 109.5
C1B C3B H31B 109.5
C1B C3B H32B 109.5
H31B C3B H32B 109.5
C1B C3B H33B 109.5
H31B C3B H33B 109.5
H32B C3B H33B 109.5
C1B C4B H41B 109.5
C1B C4B H42B 109.5
H41B C4B H42B 109.5
C1B C4B H43B 109.5
H41B C4B H43B 109.5
H42B C4B H43B 109.5
O2B C5B N1B 125.7(2)
O2B C5B O1B 124.7(2)
N1B C5B O1B 109.6(2)
N1B C6B C10B 108.70(19)
N1B C6B C7B 111.2(2)
C10B C6B C7B 111.3(2)
N1B C6B H61B 108.5
C10B C6B H61B 108.5
C7B C6B H61B 108.5
C8B C7B C9B 110.8(2)
C8B C7B C6B 111.1(2)
C9B C7B C6B 110.2(2)
C8B C7B H71B 108.2
C9B C7B H71B 108.2
C6B C7B H71B 108.2
C7B C8B H81B 109.5
C7B C8B H82B 109.5
H81B C8B H82B 109.5
C7B C8B H83B 109.5
H81B C8B H83B 109.5
H82B C8B H83B 109.5
C7B C9B H91B 109.5
C7B C9B H92B 109.5
H91B C9B H92B 109.5
C7B C9B H93B 109.5
H91B C9B H93B 109.5
H92B C9B H93B 109.5
O3B C10B N2B 121.6(2)
O3B C10B C6B 121.7(2)
N2B C10B C6B 116.72(19)
N2B C11B C15B 110.0(2)
N2B C11B C12B 109.11(19)
C15B C11B C12B 111.0(2)
N2B C11B H10B 108.9
C15B C11B H10B 108.9
C12B C11B H10B 108.9
C14B C12B C13B 109.9(2)
C14B C12B C11B 112.2(2)
C13B C12B C11B 109.9(2)
C14B C12B H11B 108.2
C13B C12B H11B 108.2
C11B C12B H11B 108.2
C12B C13B H12B 109.5
C12B C13B H13B 109.5
H12B C13B H13B 109.5
C12B C13B H14B 109.5
H12B C13B H14B 109.5
H13B C13B H14B 109.5
C12B C14B H15B 109.5
C12B C14B H16B 109.5
H15B C14B H16B 109.5
C12B C14B H17B 109.5
H15B C14B H17B 109.5
H16B C14B H17B 109.5
O5B C15B O4B 123.9(2)
O5B C15B C11B 126.0(2)
O4B C15B C11B 110.1(2)
O4B C16B H18B 109.5
O4B C16B H19B 109.5
H18B C16B H19B 109.5
O4B C16B H20B 109.5
H18B C16B H20B 109.5
H19B C16B H20B 109.5
C5C O1C C1C 120.28(19)
C15C O4C C16C 116.3(2)
C5C N1C C6C 120.8(2)
C5C N1C H1C 116.7(19)
C6C N1C H1C 119.5(19)
C10C N2C C11C 120.3(2)
C10C N2C H2C 119.2(19)
C11C N2C H2C 120.4(19)
O1C C1C C3C 109.5(2)
O1C C1C C2C 110.8(2)
C3C C1C C2C 113.0(3)
O1C C1C C4C 101.9(2)
C3C C1C C4C 111.1(3)
C2C C1C C4C 110.0(3)
C1C C2C H21C 109.5
C1C C2C H22C 109.5
H21C C2C H22C 109.5
C1C C2C H23C 109.5
H21C C2C H23C 109.5
H22C C2C H23C 109.5
C1C C3C H31C 109.5
C1C C3C H32C 109.5
H31C C3C H32C 109.5
C1C C3C H33C 109.5
H31C C3C H33C 109.5
H32C C3C H33C 109.5
C1C C4C H41C 109.5
C1C C4C H42C 109.5
H41C C4C H42C 109.5
C1C C4C H43C 109.5
H41C C4C H43C 109.5
H42C C4C H43C 109.5
O2C C5C O1C 125.1(2)
O2C C5C N1C 124.3(2)
O1C C5C N1C 110.7(2)
N1C C6C C10C 108.9(2)
N1C C6C C7C 110.2(2)
C10C C6C C7C 111.4(2)
N1C C6C H61C 108.8
C10C C6C H61C 108.8
C7C C6C H61C 108.8
C9C C7C C8C 111.1(3)
C9C C7C C6C 110.6(2)
C8C C7C C6C 110.6(2)
C9C C7C H71C 108.1
C8C C7C H71C 108.1
C6C C7C H71C 108.1
C7C C8C H81C 109.5
C7C C8C H82C 109.5
H81C C8C H82C 109.5
C7C C8C H83C 109.5
H81C C8C H83C 109.5
H82C C8C H83C 109.5
C7C C9C H91C 109.5
C7C C9C H92C 109.5
H91C C9C H92C 109.5
C7C C9C H93C 109.5
H91C C9C H93C 109.5
H92C C9C H93C 109.5
O3C C10C N2C 122.3(2)
O3C C10C C6C 120.4(2)
N2C C10C C6C 117.3(2)
N2C C11C C15C 109.9(2)
N2C C11C C12C 111.3(3)
C15C C11C C12C 112.1(3)
N2C C11C H10C 107.7
C15C C11C H10C 107.7
C12C C11C H10C 107.7
C13C C12C C14C 113.7(5)
C13C C12C C11C 111.3(5)
C14C C12C C11C 111.8(4)
C13C C12C H11C 106.5
C14C C12C H11C 106.5
C11C C12C H11C 106.5
H12C C13C H13C 109.5
H12C C13C H14C 109.5
H13C C13C H14C 109.5
C12C C13C H12C 109.5
C12C C13C H13C 109.5
C12C C13C H14C 109.5
C12C C14C H15C 109.5
C12C C14C H16C 109.5
C12C C14C H17C 109.5
H15C C14C H16C 109.5
H15C C14C H17C 109.5
H16C C14C H17C 109.5
C14D C12D C13D 109(2)
C14D C12D H11D 110.1
C13D C12D H11D 110.1
C12D C13D H12D 109.5
C12D C13D H13D 109.5
H12D C13D H13D 109.5
C12D C13D H14D 109.5
H12D C13D H14D 109.5
H13D C13D H14D 109.5
C12D C14D H15D 109.5
C12D C14D H16D 109.5
H15D C14D H16D 109.5
C12D C14D H17D 109.5
H15D C14D H17D 109.5
H16D C14D H17D 109.5
O5C C15C O4C 125.2(3)
O5C C15C C11C 125.9(2)
O4C C15C C11C 108.9(2)
O4C C16C H18C 109.5
O4C C16C H19C 109.5
H18C C16C H19C 109.5
O4C C16C H20C 109.5
H18C C16C H20C 109.5
H19C C16C H20C 109.5

loop_
_geom_bond_atom_site_label_1
_geom_bond_atom_site_label_2
_geom_bond_distance
O1A C5A 1.349(3)
O1A C1A 1.465(4)
O2A C5A 1.211(3)
O3A C10A 1.230(3)
O4A C15A 1.336(4)
O4A C16A 1.445(4)
O5A C15A 1.183(3)
N1A C5A 1.331(3)
N1A C6A 1.454(3)
N1A H1A 0.851(17)
N2A C10A 1.332(3)
N2A C11A 1.451(3)
N2A H2A 0.865(17)
C1A C4A 1.491(6)
C1A C3A 1.507(5)
C1A C2A 1.512(5)
C2A H21A 0.9800
C2A H22A 0.9800
C2A H23A 0.9800
C3A H31A 0.9800
C3A H32A 0.9800
C3A H33A 0.9800
C4A H41A 0.9800
C4A H42A 0.9800
C4A H43A 0.9800
C6A C10A 1.521(4)
C6A C7A 1.535(4)
C6A H61A 1.0000
C7A C9A 1.517(4)
C7A C8A 1.519(4)
C7A H71A 1.0000
C8A H81A 0.9800
C8A H82A 0.9800
C8A H83A 0.9800
C9A H91A 0.9800
C9A H92A 0.9800
C9A H93A 0.9800
C11A C15A 1.522(4)
C11A C12A 1.540(3)
C11A H10A 1.0000
C12A C14A 1.513(4)
C12A C13A 1.526(4)
C12A H11A 1.0000
C13A H12A 0.9800
C13A H13A 0.9800
C13A H14A 0.9800
C14A H15A 0.9800
C14A H16A 0.9800
C14A H17A 0.9800
C16A H18A 0.9800
C16A H19A 0.9800
C16A H20A 0.9800
O1B C5B 1.348(3)
O1B C1B 1.467(3)
O2B C5B 1.202(3)
O3B C10B 1.237(3)
O4B C15B 1.340(3)
O4B C16B 1.439(3)
O5B C15B 1.200(3)
N1B C5B 1.338(3)
N1B C6B 1.452(3)
N1B H1B 0.854(17)
N2B C10B 1.332(3)
N2B C11B 1.450(3)
N2B H2B 0.855(17)
C1B C3B 1.481(4)
C1B C2B 1.503(5)
C1B C4B 1.507(5)
C2B H21B 0.9800
C2B H22B 0.9800
C2B H23B 0.9800
C3B H31B 0.9800
C3B H32B 0.9800
C3B H33B 0.9800
C4B H41B 0.9800
C4B H42B 0.9800
C4B H43B 0.9800
C6B C10B 1.526(3)
C6B C7B 1.537(4)
C6B H61B 1.0000
C7B C8B 1.516(4)
C7B C9B 1.521(4)
C7B H71B 1.0000
C8B H81B 0.9800
C8B H82B 0.9800
C8B H83B 0.9800
C9B H91B 0.9800
C9B H92B 0.9800
C9B H93B 0.9800
C11B C15B 1.512(4)
C11B C12B 1.539(3)
C11B H10B 1.0000
C12B C14B 1.522(4)
C12B C13B 1.525(4)
C12B H11B 1.0000
C13B H12B 0.9800
C13B H13B 0.9800
C13B H14B 0.9800
C14B H15B 0.9800
C14B H16B 0.9800
C14B H17B 0.9800
C16B H18B 0.9800
C16B H19B 0.9800
C16B H20B 0.9800
O1C C5C 1.343(3)
O1C C1C 1.469(3)
O2C C5C 1.208(3)
O3C C10C 1.229(3)
O4C C15C 1.329(3)
O4C C16C 1.439(3)
O5C C15C 1.196(3)
N1C C5C 1.345(3)
N1C C6C 1.447(3)
N1C H1C 0.865(17)
N2C C10C 1.323(3)
N2C C11C 1.447(3)
N2C H2C 0.859(17)
C1C C3C 1.501(4)
C1C C2C 1.513(4)
C1C C4C 1.526(4)
C2C H21C 0.9800
C2C H22C 0.9800
C2C H23C 0.9800
C3C H31C 0.9800
C3C H32C 0.9800
C3C H33C 0.9800
C4C H41C 0.9800
C4C H42C 0.9800
C4C H43C 0.9800
C6C C10C 1.524(4)
C6C C7C 1.526(4)
C6C H61C 1.0000
C7C C9C 1.518(4)
C7C C8C 1.524(4)
C7C H71C 1.0000
C8C H81C 0.9800
C8C H82C 0.9800
C8C H83C 0.9800
C9C H91C 0.9800
C9C H92C 0.9800
C9C H93C 0.9800
C11C C15C 1.523(4)
C11C C12C 1.550(5)
C11C H10C 1.0000
C12C C13C 1.498(8)
C12C C14C 1.521(8)
C12C H11C 1.0000
C13C H12C 0.9800
C13C H13C 0.9800
C13C H14C 0.9800
C14C H15C 0.9800
C14C H16C 0.9800
C14C H17C 0.9800
C12D C14D 1.49(2)
C12D C13D 1.52(2)
C12D H11D 1.0000
C13D H12D 0.9800
C13D H13D 0.9800
C13D H14D 0.9800
C14D H15D 0.9800
C14D H16D 0.9800
C14D H17D 0.9800
C16C H18C 0.9800
C16C H19C 0.9800
C16C H20C 0.9800

loop_
_geom_hbond_atom_site_label_D
_geom_hbond_atom_site_label_H
_geom_hbond_atom_site_label_A
_geom_hbond_site_symmetry_A
_geom_hbond_distance_DH
_geom_hbond_distance_HA
_geom_hbond_distance_DA
_geom_hbond_angle_DHA
N1A H1A O2C 2_655 0.851(17) 2.080(18) 2.920(3) 169(3)
N2A H2A O3B . 0.865(17) 2.031(18) 2.874(3) 165(3)
C6A H61A O3B . 1.00 2.45 3.295(3) 142.0
N1B H1B O2A . 0.854(17) 2.14(2) 2.948(3) 157(3)
N2B H2B O3C . 0.855(17) 1.965(18) 2.810(3) 170(3)
C6B H61B O3C . 1.00 2.52 3.367(3) 142.0
N1C H1C O2B . 0.865(17) 2.124(19) 2.966(3) 164(3)
N2C H2C O3A 2_654 0.859(17) 1.924(18) 2.782(3) 177(3)
C6C H61C O3A 2_654 1.00 2.75 3.559(3) 137.8

loop_
_geom_torsion_atom_site_label_1
_geom_torsion_atom_site_label_2
_geom_torsion_atom_site_label_3
_geom_torsion_atom_site_label_4
_geom_torsion
_geom_torsion_publ_flag
C1A O1A C5A N1A -178.4(3) yes
O1A C5A N1A C6A -177.4(2) yes
C5A N1A C6A C10A -87.6(3) yes
N1A C6A C10A N2A 126.2(2) yes
C6A C10A N2A C11A -176.4(2) yes
C10A N2A C11A C15A -62.6(3) yes
N2A C11A C15A O4A 149.1(2) yes
C11A C15A O4A C16A 178.2(3) yes
N1A C6A C7A C8A -64.3(3) yes
N1A C6A C7A C9A 172.9(2) yes
N2A C11A C12A C13A -168.9(2) yes
N2A C11A C12A C14A 65.2(3) yes
C5A O1A C1A C4A 59.7(4) ?
C5A O1A C1A C3A -64.2(4) ?
C5A O1A C1A C2A 179.2(3) ?
C1A O1A C5A O2A 3.0(4) ?
O2A C5A N1A C6A 1.2(4) ?
C5A N1A C6A C7A 148.7(3) ?
C10A C6A C7A C9A 50.8(3) ?
C10A C6A C7A C8A 173.7(2) ?
C11A N2A C10A O3A 2.8(4) ?
N1A C6A C10A O3A -52.9(3) ?
C7A C6A C10A O3A 69.5(3) ?
C7A C6A C10A N2A -111.3(3) ?
C10A N2A C11A C12A 172.7(2) ?
C15A C11A C12A C14A -58.0(3) ?
C15A C11A C12A C13A 67.9(3) ?
C16A O4A C15A O5A 0.0(5) ?
N2A C11A C15A O5A -32.7(4) ?
C12A C11A C15A O5A 90.6(4) ?
C12A C11A C15A O4A -87.6(3) ?
C1B O1B C5B N1B 174.5(2) yes
O1B C5B N1B C6B -174.1(2) yes
C5B N1B C6B C10B -117.6(2) yes
N1B C6B C10B N2B 134.3(2) yes
C6B C10B N2B C11B 177.5(2) yes
C10B N2B C11B C15B -57.0(3) yes
N2B C11B C15B O4B 141.6(2) yes
C11B C15B O4B C16B 176.6(2) yes
N1B C6B C7B C8B -179.5(2) yes
N1B C6B C7B C9B -56.3(3) yes
N2B C11B C12B C13B -67.2(3) yes
N2B C11B C12B C14B 170.2(2) yes
C5B O1B C1B C3B -62.9(4) ?
C5B O1B C1B C2B 61.2(4) ?
C5B O1B C1B C4B 178.8(3) ?
C1B O1B C5B O2B -5.9(4) ?
C6B N1B C5B O2B 6.3(4) ?
C5B N1B C6B C7B 119.6(3) ?
C10B C6B C7B C8B 59.1(3) ?
C10B C6B C7B C9B -177.6(2) ?
C11B N2B C10B O3B -1.8(4) ?
N1B C6B C10B O3B -46.5(3) ?
C7B C6B C10B O3B 76.3(3) ?
C7B C6B C10B N2B -102.9(3) ?
C10B N2B C11B C12B -179.0(2) ?
C15B C11B C12B C14B 48.8(3) ?
C15B C11B C12B C13B 171.4(2) ?
C16B O4B C15B O5B -0.9(4) ?
N2B C11B C15B O5B -41.0(3) ?
C12B C11B C15B O5B 79.9(3) ?
C12B C11B C15B O4B -97.5(2) ?
C1C O1C C5C N1C 177.0(2) yes
O1C C5C N1C C6C 168.0(2) yes
C5C N1C C6C C10C -76.2(3) yes
N1C C6C C10C N2C 129.5(2) yes
C6C C10C N2C C11C -176.4(2) yes
C10C N2C C11C C15C -58.3(3) yes
N2C C11C C15C O4C 145.5(2) yes
C11C C15C O4C C16C -178.0(2) yes
N1C C6C C7C C8C -60.2(3) yes
N1C C6C C7C C9C 176.3(2) yes
N2C C11C C12C C13C -157.8(4) yes
N2C C11C C12C C14C 73.9(5) yes
C5C O1C C1C C3C -65.7(3) ?
C5C O1C C1C C2C 59.5(3) ?
C5C O1C C1C C4C 176.6(3) ?
C1C O1C C5C O2C -2.4(4) ?
C6C N1C C5C O2C -12.6(4) ?
C5C N1C C6C C7C 161.4(2) ?
C10C C6C C7C C9C 55.3(3) ?
C10C C6C C7C C8C 178.8(2) ?
C11C N2C C10C O3C 4.0(4) ?
N1C C6C C10C O3C -50.9(3) ?
C7C C6C C10C O3C 70.9(3) ?
C7C C6C C10C N2C -108.8(3) ?
C10C N2C C11C C12C 176.8(3) ?
C15C C11C C12C C13C 78.6(5) ?
C15C C11C C12C C14C -49.8(6) ?
C16C O4C C15C O5C 2.8(4) ?
C16C O4C C15C C11C -178.0(2) ?
N2C C11C C15C O5C -35.4(4) ?
C12C C11C C15C O5C 89.0(4) ?
C12C C11C C15C O4C -90.1(4) ?
